data_4324666
loop_
_publ_author_name
'Davide Espa'
'Luca Pilia'
'Luciano Marchi\`o'
'Maria Laura Mercuri'
'Angela Serpe'
'Alberto Barsella'
'Alain Fort'
'Simon J. Dalgleish'
'Neil Robertson'
'Paola Deplano'

_publ_section_title
;
 Redox-Switchable Chromophores Based on Metal (Ni, Pd, Pt) Mixed-Ligand
 Dithiolene Complexes Showing Molecular Second-Order Nonlinear-Optical
 Activity
;
_journal_name_full 'Inorganic Chemistry'
_journal_page_first 2058
_journal_page_last 2060
_journal_paper_doi 10.1021/ic102343g
_journal_volume 50
_journal_year 2011
_chemical_formula_moiety 'C21 H18 N2 Pt S7'
_chemical_formula_sum 'C21 H18 N2 Pt S7'
_chemical_formula_weight 717.88
_chemical_name_systematic
;
 ?
;
_space_group_IT_number 2
_symmetry_cell_setting triclinic
_symmetry_space_group_name_Hall '-P 1'
_symmetry_space_group_name_H-M 'P -1'
_atom_sites_solution_hydrogens geom
_atom_sites_solution_primary direct
_atom_sites_solution_secondary difmap
_audit_creation_method SHELXL-97
_cell_angle_alpha 75.645(1)
_cell_angle_beta 75.462(2)
_cell_angle_gamma 72.984(1)
_cell_formula_units_Z 2
_cell_length_a 7.969(1)
_cell_length_b 12.082(1)
_cell_length_c 13.983(1)
_cell_measurement_reflns_used 16154
_cell_measurement_temperature 293(2)
_cell_measurement_theta_max 30.00
_cell_measurement_theta_min 1.53
_cell_volume 1223.8(2)
_computing_cell_refinement Saint
_computing_data_collection Smart
_computing_data_reduction Saint
_computing_structure_refinement 'SHELXL-97 (Sheldrick, 1997)'
_computing_structure_solution Sir2004
_diffrn_ambient_temperature 293(2)
_diffrn_measured_fraction_theta_full 0.996
_diffrn_measured_fraction_theta_max 0.996
_diffrn_measurement_device_type 'Bruker Smart ApexII CCD'
_diffrn_measurement_method 'theta & omega scan'
_diffrn_radiation_monochromator graphite
_diffrn_radiation_source 'fine-focus sealed tube'
_diffrn_radiation_type MoK\a
_diffrn_radiation_wavelength 0.71073
_diffrn_reflns_av_R_equivalents 0.0290
_diffrn_reflns_av_sigmaI/netI 0.0341
_diffrn_reflns_limit_h_max 11
_diffrn_reflns_limit_h_min -11
_diffrn_reflns_limit_k_max 16
_diffrn_reflns_limit_k_min -16
_diffrn_reflns_limit_l_max 19
_diffrn_reflns_limit_l_min -19
_diffrn_reflns_number 19442
_diffrn_reflns_theta_full 30.00
_diffrn_reflns_theta_max 30.00
_diffrn_reflns_theta_min 1.53
_diffrn_standards_decay_% none
_exptl_absorpt_coefficient_mu 6.343
_exptl_absorpt_correction_T_max 1.000
_exptl_absorpt_correction_T_min 0.664
_exptl_absorpt_correction_type multi-scan
_exptl_absorpt_process_details SADABS
_exptl_crystal_colour black
_exptl_crystal_density_diffrn 1.948
_exptl_crystal_description prism
_exptl_crystal_F_000 696
_exptl_crystal_size_max 0.35
_exptl_crystal_size_mid 0.08
_exptl_crystal_size_min 0.08
_refine_diff_density_max 0.771
_refine_diff_density_min -0.436
_refine_diff_density_rms 0.085
_refine_ls_extinction_method none
_refine_ls_goodness_of_fit_ref 1.010
_refine_ls_hydrogen_treatment constr
_refine_ls_matrix_type full
_refine_ls_number_parameters 299
_refine_ls_number_reflns 7106
_refine_ls_number_restraints 6
_refine_ls_restrained_S_all 1.010
_refine_ls_R_factor_all 0.0320
_refine_ls_R_factor_gt 0.0246
_refine_ls_shift/su_max 0.002
_refine_ls_shift/su_mean 0.000
_refine_ls_structure_factor_coef Fsqd
_refine_ls_weighting_details 'calc w=1/[\s^2^(Fo^2^)+(0.0180P)^2^+0.0000P] where P=(Fo^2^+2Fc^2^)/3'
_refine_ls_weighting_scheme calc
_refine_ls_wR_factor_gt 0.0481
_refine_ls_wR_factor_ref 0.0503
_reflns_number_gt 6071
_reflns_number_total 7106
_reflns_threshold_expression >2sigma(I)
_cod_data_source_file ic102343g_si_001_2.cif
_cod_data_source_block pt309bis
_cod_original_cell_volume 1223.81(18)
_cod_database_code 4324666

loop_
_symmetry_equiv_pos_as_xyz
'x, y, z'
'-x, -y, -z'

loop_
_atom_site_label
_atom_site_type_symbol
_atom_site_fract_x
_atom_site_fract_y
_atom_site_fract_z
_atom_site_U_iso_or_equiv
_atom_site_adp_type
_atom_site_occupancy
_atom_site_symmetry_multiplicity
_atom_site_calc_flag
_atom_site_refinement_flags
_atom_site_disorder_assembly
_atom_site_disorder_group
Pt Pt 0.269940(13) 0.359154(8) 0.133698(7) 0.03716(4) Uani 1 1 d . . .
S7 S 0.24017(17) -0.08270(8) 0.58808(6) 0.0843(3) Uani 1 1 d . . .
S2 S 0.24399(10) 0.55664(6) 0.09540(5) 0.04126(15) Uani 1 1 d . . .
S4 S 0.24381(10) 0.35924(6) 0.30058(5) 0.04528(16) Uani 1 1 d . . .
S3 S 0.30378(10) 0.15931(6) 0.16752(5) 0.04473(16) Uani 1 1 d . . .
S1 S 0.27633(10) 0.36609(6) -0.03101(5) 0.04533(16) Uani 1 1 d . A .
S5 S 0.28793(11) -0.01450(6) 0.36472(5) 0.05163(19) Uani 1 1 d . . .
S6 S 0.22741(11) 0.16323(7) 0.48240(5) 0.05171(19) Uani 1 1 d . . .
N1 N 0.2317(3) 0.70909(18) -0.07441(15) 0.0384(5) Uani 1 1 d D . .
C2 C 0.2407(3) 0.5980(2) -0.02896(18) 0.0341(5) Uani 1 1 d . A .
C20 C 0.2791(4) 0.1289(2) 0.29780(19) 0.0404(6) Uani 1 1 d . . .
C1 C 0.2453(3) 0.5105(2) -0.08732(18) 0.0337(5) Uani 1 1 d . . .
N2 N 0.2275(3) 0.54368(18) -0.18190(15) 0.0372(5) Uani 1 1 d D A .
C12 C 0.2109(4) 0.4628(3) -0.2405(2) 0.0435(6) Uani 1 1 d . . .
H12A H 0.1175 0.5032 -0.2790 0.052 Uiso 1 1 calc R A .
H12B H 0.1740 0.3960 -0.1942 0.052 Uiso 1 1 calc R . .
C5 C 0.2431(4) 0.7965(2) -0.0201(2) 0.0441(6) Uani 1 1 d . A .
H5A H 0.2632 0.8664 -0.0688 0.053 Uiso 1 1 calc R . .
H5B H 0.3462 0.7640 0.0121 0.053 Uiso 1 1 calc R . .
C13 C 0.3807(4) 0.4174(2) -0.31190(19) 0.0390(6) Uani 1 1 d . A .
C21 C 0.2523(4) 0.2114(2) 0.35236(18) 0.0397(6) Uani 1 1 d . . .
C6 C 0.0811(4) 0.8326(2) 0.0583(2) 0.0414(6) Uani 1 1 d . . .
C7 C -0.0892(4) 0.8575(3) 0.0418(3) 0.0572(8) Uani 1 1 d . A .
H7 H -0.1076 0.8516 -0.0196 0.069 Uiso 1 1 calc R . .
C14 C 0.5484(4) 0.4061(3) -0.2954(2) 0.0559(8) Uani 1 1 d . . .
H14 H 0.5606 0.4286 -0.2391 0.067 Uiso 1 1 calc R A .
C22 C 0.2511(4) 0.0159(3) 0.4838(2) 0.0514(7) Uani 1 1 d . . .
C15 C 0.6995(5) 0.3614(3) -0.3624(3) 0.0644(9) Uani 1 1 d . A .
H15 H 0.8122 0.3546 -0.3507 0.077 Uiso 1 1 calc R . .
C9 C -0.2072(6) 0.9038(3) 0.2065(3) 0.0841(12) Uani 1 1 d . A .
H9 H -0.3043 0.9255 0.2570 0.101 Uiso 1 1 calc R . .
C11 C 0.1051(5) 0.8472(3) 0.1486(2) 0.0695(10) Uani 1 1 d . A .
H11 H 0.2205 0.8318 0.1601 0.083 Uiso 1 1 calc R . .
C18 C 0.3670(4) 0.3829(3) -0.3963(2) 0.0580(8) Uani 1 1 d . . .
H18 H 0.2548 0.3901 -0.4090 0.070 Uiso 1 1 calc R A .
C8 C -0.2360(5) 0.8918(3) 0.1170(3) 0.0760(11) Uani 1 1 d . . .
H8 H -0.3518 0.9064 0.1065 0.091 Uiso 1 1 calc R A .
C16 C 0.6846(5) 0.3272(3) -0.4452(3) 0.0635(9) Uani 1 1 d . . .
H16 H 0.7862 0.2970 -0.4899 0.076 Uiso 1 1 calc R A .
C17 C 0.5183(5) 0.3379(3) -0.4613(3) 0.0715(10) Uani 1 1 d . A .
H17 H 0.5070 0.3143 -0.5174 0.086 Uiso 1 1 calc R . .
C10 C -0.0384(6) 0.8840(4) 0.2220(3) 0.0870(13) Uani 1 1 d . . .
H10 H -0.0199 0.8954 0.2816 0.104 Uiso 1 1 calc R A .
C3A C 0.2577(16) 0.7411(8) -0.1844(6) 0.0429(19) Uani 0.65(2) 1 d PD A 1
H3A1 H 0.3845 0.7320 -0.2117 0.051 Uiso 0.65(2) 1 calc PR A 1
H3A2 H 0.1984 0.8235 -0.2030 0.051 Uiso 0.65(2) 1 calc PR A 1
C4A C 0.1879(15) 0.6689(8) -0.2309(9) 0.0396(19) Uani 0.65(2) 1 d PD A 1
H4A1 H 0.0596 0.6992 -0.2253 0.048 Uiso 0.65(2) 1 calc PR A 1
H4A2 H 0.2417 0.6759 -0.3019 0.048 Uiso 0.65(2) 1 calc PR A 1
C4B C 0.247(3) 0.6585(15) -0.2384(17) 0.048(4) Uani 0.35(2) 1 d PD A 2
H4B1 H 0.1702 0.6842 -0.2875 0.058 Uiso 0.35(2) 1 calc PR A 2
H4B2 H 0.3697 0.6499 -0.2754 0.058 Uiso 0.35(2) 1 calc PR A 2
C3B C 0.206(4) 0.753(2) -0.1788(13) 0.086(9) Uani 0.35(2) 1 d PD A 2
H3B1 H 0.2827 0.8069 -0.2118 0.103 Uiso 0.35(2) 1 calc PR A 2
H3B2 H 0.0834 0.7979 -0.1785 0.103 Uiso 0.35(2) 1 calc PR A 2

loop_
_atom_site_aniso_label
_atom_site_aniso_U_11
_atom_site_aniso_U_22
_atom_site_aniso_U_33
_atom_site_aniso_U_23
_atom_site_aniso_U_13
_atom_site_aniso_U_12
Pt 0.04639(7) 0.03328(6) 0.02914(6) -0.00072(4) -0.00700(4) -0.01030(4)
S7 0.1530(10) 0.0414(5) 0.0307(4) 0.0029(3) 0.0036(5) -0.0083(5)
S2 0.0624(4) 0.0356(3) 0.0270(3) -0.0035(3) -0.0096(3) -0.0150(3)
S4 0.0684(5) 0.0342(4) 0.0327(3) -0.0027(3) -0.0109(3) -0.0137(3)
S3 0.0669(5) 0.0350(4) 0.0298(3) -0.0035(3) -0.0092(3) -0.0110(3)
S1 0.0701(5) 0.0323(3) 0.0345(3) -0.0049(3) -0.0133(3) -0.0123(3)
S5 0.0807(5) 0.0330(4) 0.0329(4) -0.0019(3) -0.0031(3) -0.0119(3)
S6 0.0793(5) 0.0409(4) 0.0285(3) -0.0035(3) -0.0067(3) -0.0107(4)
N1 0.0506(13) 0.0323(11) 0.0296(11) -0.0048(9) -0.0023(9) -0.0117(10)
C2 0.0389(13) 0.0338(13) 0.0271(12) -0.0026(10) -0.0043(10) -0.0097(10)
C20 0.0484(15) 0.0366(14) 0.0320(13) -0.0006(11) -0.0071(11) -0.0098(12)
C1 0.0383(13) 0.0327(13) 0.0279(12) -0.0053(10) -0.0035(10) -0.0080(10)
N2 0.0460(12) 0.0371(12) 0.0273(10) -0.0074(9) -0.0045(9) -0.0097(9)
C12 0.0493(15) 0.0507(17) 0.0359(14) -0.0112(12) -0.0116(12) -0.0148(13)
C5 0.0629(17) 0.0361(14) 0.0354(14) -0.0058(11) -0.0050(12) -0.0199(13)
C13 0.0518(15) 0.0339(14) 0.0330(13) -0.0068(11) -0.0096(11) -0.0112(11)
C21 0.0506(15) 0.0348(14) 0.0276(12) -0.0014(10) -0.0052(11) -0.0071(11)
C6 0.0591(17) 0.0257(12) 0.0380(14) -0.0062(11) -0.0075(12) -0.0097(11)
C7 0.067(2) 0.0407(17) 0.070(2) -0.0227(16) -0.0121(17) -0.0125(15)
C14 0.0569(18) 0.071(2) 0.0438(17) -0.0221(16) -0.0098(14) -0.0130(16)
C22 0.071(2) 0.0394(16) 0.0320(14) -0.0035(12) -0.0006(13) -0.0075(14)
C15 0.0518(18) 0.073(2) 0.066(2) -0.0187(19) -0.0100(15) -0.0091(16)
C9 0.089(3) 0.064(2) 0.084(3) -0.034(2) 0.019(2) -0.009(2)
C11 0.078(2) 0.075(2) 0.0500(19) -0.0236(18) -0.0193(17) 0.0061(19)
C18 0.0641(19) 0.069(2) 0.0511(18) -0.0270(16) -0.0124(15) -0.0173(16)
C8 0.061(2) 0.053(2) 0.115(4) -0.034(2) -0.006(2) -0.0096(17)
C16 0.071(2) 0.053(2) 0.060(2) -0.0250(17) 0.0051(17) -0.0086(16)
C17 0.087(3) 0.080(3) 0.061(2) -0.043(2) -0.0035(18) -0.024(2)
C10 0.102(3) 0.090(3) 0.055(2) -0.034(2) -0.011(2) 0.010(2)
C3A 0.066(4) 0.027(3) 0.028(3) 0.004(2) -0.007(2) -0.010(3)
C4A 0.047(5) 0.040(3) 0.029(3) 0.001(2) -0.010(4) -0.011(3)
C4B 0.048(9) 0.061(8) 0.034(7) 0.010(5) -0.012(8) -0.025(7)
C3B 0.14(2) 0.047(8) 0.040(8) -0.007(6) -0.035(10) 0.028(10)

loop_
_atom_type_symbol
_atom_type_description
_atom_type_scat_dispersion_real
_atom_type_scat_dispersion_imag
_atom_type_scat_source
C C 0.0033 0.0016 'International Tables Vol C Tables 4.2.6.8 and 6.1.1.4'
H H 0.0000 0.0000 'International Tables Vol C Tables 4.2.6.8 and 6.1.1.4'
N N 0.0061 0.0033 'International Tables Vol C Tables 4.2.6.8 and 6.1.1.4'
S S 0.1246 0.1234 'International Tables Vol C Tables 4.2.6.8 and 6.1.1.4'
Pt Pt -1.7033 8.3905 'International Tables Vol C Tables 4.2.6.8 and 6.1.1.4'

loop_
_geom_angle_atom_site_label_1
_geom_angle_atom_site_label_2
_geom_angle_atom_site_label_3
_geom_angle
S2 Pt S1 87.86(2)
S2 Pt S3 178.02(2)
S1 Pt S3 90.76(2)
S2 Pt S4 90.69(2)
S1 Pt S4 176.14(3)
S3 Pt S4 90.78(2)
C2 S2 Pt 106.35(9)
C21 S4 Pt 100.86(9)
C20 S3 Pt 101.19(9)
C1 S1 Pt 106.35(9)
C22 S5 C20 97.41(13)
C22 S6 C21 97.35(13)
C2 N1 C3A 120.2(4)
C2 N1 C3B 123.0(9)
C3A N1 C3B 15.1(14)
C2 N1 C5 120.7(2)
C3A N1 C5 117.2(4)
C3B N1 C5 116.3(9)
N1 C2 C1 119.5(2)
N1 C2 S2 120.49(19)
C1 C2 S2 119.99(18)
C21 C20 S3 123.2(2)
C21 C20 S5 116.3(2)
S3 C20 S5 120.50(16)
N2 C1 C2 120.4(2)
N2 C1 S1 120.49(19)
C2 C1 S1 119.10(18)
C1 N2 C4B 121.1(10)
C1 N2 C12 122.8(2)
C4B N2 C12 115.7(10)
C1 N2 C4A 121.8(5)
C4B N2 C4A 17.5(8)
C12 N2 C4A 114.4(5)
N2 C12 C13 114.3(2)
N2 C12 H12A 108.7
C13 C12 H12A 108.7
N2 C12 H12B 108.7
C13 C12 H12B 108.7
H12A C12 H12B 107.6
N1 C5 C6 114.9(2)
N1 C5 H5A 108.5
C6 C5 H5A 108.5
N1 C5 H5B 108.5
C6 C5 H5B 108.5
H5A C5 H5B 107.5
C14 C13 C18 118.4(3)
C14 C13 C12 123.0(2)
C18 C13 C12 118.6(2)
C20 C21 S4 123.8(2)
C20 C21 S6 116.2(2)
S4 C21 S6 120.03(15)
C7 C6 C11 118.7(3)
C7 C6 C5 122.5(3)
C11 C6 C5 118.8(3)
C6 C7 C8 120.3(3)
C6 C7 H7 119.8
C8 C7 H7 119.8
C13 C14 C15 120.4(3)
C13 C14 H14 119.8
C15 C14 H14 119.8
S7 C22 S5 124.53(18)
S7 C22 S6 122.69(18)
S5 C22 S6 112.79(15)
C16 C15 C14 120.8(3)
C16 C15 H15 119.6
C14 C15 H15 119.6
C10 C9 C8 120.7(4)
C10 C9 H9 119.6
C8 C9 H9 119.6
C10 C11 C6 121.3(3)
C10 C11 H11 119.3
C6 C11 H11 119.3
C17 C18 C13 120.3(3)
C17 C18 H18 119.8
C13 C18 H18 119.8
C9 C8 C7 119.4(4)
C9 C8 H8 120.3
C7 C8 H8 120.3
C15 C16 C17 118.9(3)
C15 C16 H16 120.6
C17 C16 H16 120.6
C16 C17 C18 121.2(3)
C16 C17 H17 119.4
C18 C17 H17 119.4
C9 C10 C11 119.5(4)
C9 C10 H10 120.3
C11 C10 H10 120.3
N1 C3A C4A 113.8(7)
N1 C3A H3A1 108.8
C4A C3A H3A1 108.8
N1 C3A H3A2 108.8
C4A C3A H3A2 108.8
H3A1 C3A H3A2 107.7
N2 C4A C3A 111.6(8)
N2 C4A H4A1 109.3
C3A C4A H4A1 109.3
N2 C4A H4A2 109.3
C3A C4A H4A2 109.3
H4A1 C4A H4A2 108.0
N2 C4B C3B 116.3(18)
N2 C4B H4B1 108.2
C3B C4B H4B1 108.2
N2 C4B H4B2 108.2
C3B C4B H4B2 108.2
H4B1 C4B H4B2 107.4
N1 C3B C4B 113.7(17)
N1 C3B H3B1 108.8
C4B C3B H3B1 108.8
N1 C3B H3B2 108.8
C4B C3B H3B2 108.8
H3B1 C3B H3B2 107.7

loop_
_geom_bond_atom_site_label_1
_geom_bond_atom_site_label_2
_geom_bond_distance
Pt S2 2.2706(7)
Pt S1 2.2720(7)
Pt S3 2.2898(7)
Pt S4 2.2904(7)
S7 C22 1.639(3)
S2 C2 1.691(2)
S4 C21 1.741(3)
S3 C20 1.739(3)
S1 C1 1.700(3)
S5 C22 1.729(3)
S5 C20 1.743(3)
S6 C22 1.730(3)
S6 C21 1.745(3)
N1 C2 1.324(3)
N1 C3A 1.466(8)
N1 C3B 1.468(16)
N1 C5 1.480(3)
C2 C1 1.475(3)
C20 C21 1.339(4)
C1 N2 1.314(3)
N2 C4B 1.448(16)
N2 C12 1.474(3)
N2 C4A 1.474(9)
C12 C13 1.512(4)
C12 H12A 0.9700
C12 H12B 0.9700
C5 C6 1.502(4)
C5 H5A 0.9700
C5 H5B 0.9700
C13 C14 1.375(4)
C13 C18 1.384(4)
C6 C7 1.367(4)
C6 C11 1.384(4)
C7 C8 1.400(5)
C7 H7 0.9300
C14 C15 1.386(4)
C14 H14 0.9300
C15 C16 1.364(4)
C15 H15 0.9300
C9 C10 1.359(5)
C9 C8 1.375(5)
C9 H9 0.9300
C11 C10 1.377(5)
C11 H11 0.9300
C18 C17 1.374(4)
C18 H18 0.9300
C8 H8 0.9300
C16 C17 1.364(5)
C16 H16 0.9300
C17 H17 0.9300
C10 H10 0.9300
C3A C4A 1.497(10)
C3A H3A1 0.9700
C3A H3A2 0.9700
C4A H4A1 0.9700
C4A H4A2 0.9700
C4B C3B 1.495(17)
C4B H4B1 0.9700
C4B H4B2 0.9700
C3B H3B1 0.9700
C3B H3B2 0.9700
